data_4309028
loop_
_publ_author_name
'Sheba D. Bergman'
'Israel Goldberg'
'Andrea Barbieri'
'Moshe Kol'

_publ_section_title
;
Mononuclear and Dinuclear Complexes of Isoeilatin
;
_journal_name_full 'Inorganic Chemistry'
_journal_page_first 2513
_journal_page_last 2523
_journal_paper_doi 10.1021/ic050002q
_journal_volume 44
_journal_year 2005
_chemical_formula_moiety '(C64 H44 N12 Ru2), (Cl4), 2(H2 O), 6(C2 H3 N)'
_chemical_formula_sum 'C76 H66 Cl4 N18 O2 Ru2'
_chemical_formula_weight 1607.41
_chemical_name_systematic
; 
 ? 
;
_space_group_IT_number 14
_symmetry_cell_setting monoclinic
_symmetry_space_group_name_Hall '-P 2ybc'
_symmetry_space_group_name_H-M 'P 1 21/c 1'
_atom_sites_solution_hydrogens geom
_atom_sites_solution_primary direct
_atom_sites_solution_secondary difmap
_audit_creation_method SHELXL-97
_cell_angle_alpha 90.00
_cell_angle_beta 97.9360(12)
_cell_angle_gamma 90.00
_cell_formula_units_Z 2
_cell_length_a 9.1930(3)
_cell_length_b 26.2950(6)
_cell_length_c 15.3130(6)
_cell_measurement_reflns_used 5899
_cell_measurement_temperature 110(2)
_cell_measurement_theta_max 28.13
_cell_measurement_theta_min 2.05
_cell_volume 3666.2(2)
_computing_cell_refinement Denzo
_computing_data_collection 'Collect, Nonius B.V.'
_computing_data_reduction Denzo
_computing_structure_refinement 'SHELXL-97 (Sheldrick, 1997)'
_computing_structure_solution DIRDIF-96
_diffrn_ambient_temperature 110(2)
_diffrn_detector_area_resol_mean '56 microns'
_diffrn_measured_fraction_theta_full 0.975
_diffrn_measured_fraction_theta_max 0.975
_diffrn_measurement_device_type 'Nonius KappaCCD'
_diffrn_measurement_method '1 deg. Phi scans'
_diffrn_radiation_monochromator graphite
_diffrn_radiation_source 'fine-focus sealed tube'
_diffrn_radiation_type MoK\a
_diffrn_radiation_wavelength 0.71073
_diffrn_reflns_av_R_equivalents 0.0000
_diffrn_reflns_av_sigmaI/netI 0.0777
_diffrn_reflns_limit_h_max 12
_diffrn_reflns_limit_h_min 0
_diffrn_reflns_limit_k_max 34
_diffrn_reflns_limit_k_min 0
_diffrn_reflns_limit_l_max 19
_diffrn_reflns_limit_l_min -20
_diffrn_reflns_number 8745
_diffrn_reflns_theta_full 28.13
_diffrn_reflns_theta_max 28.13
_diffrn_reflns_theta_min 2.05
_exptl_absorpt_coefficient_mu 0.618
_exptl_absorpt_correction_T_max 0.9408
_exptl_absorpt_correction_T_min 0.8864
_exptl_absorpt_correction_type multi-scan
_exptl_crystal_colour 'dark green'
_exptl_crystal_density_diffrn 1.456
_exptl_crystal_density_method 'not measured'
_exptl_crystal_description pisms
_exptl_crystal_F_000 1640
_exptl_crystal_size_max 0.20
_exptl_crystal_size_mid 0.20
_exptl_crystal_size_min 0.10
_refine_diff_density_max 1.250
_refine_diff_density_min -0.866
_refine_diff_density_rms 0.133
_refine_ls_extinction_method none
_refine_ls_goodness_of_fit_ref 1.019
_refine_ls_hydrogen_treatment constr
_refine_ls_matrix_type full
_refine_ls_number_parameters 472
_refine_ls_number_reflns 8745
_refine_ls_number_restraints 0
_refine_ls_restrained_S_all 1.019
_refine_ls_R_factor_all 0.1073
_refine_ls_R_factor_gt 0.0645
_refine_ls_shift/su_max 0.139
_refine_ls_shift/su_mean 0.038
_refine_ls_structure_factor_coef Fsqd
_refine_ls_weighting_details 'calc w=1/[\s^2^(Fo^2^)+(0.1005P)^2^+5.7393P] where P=(Fo^2^+2Fc^2^)/3'
_refine_ls_weighting_scheme calc
_refine_ls_wR_factor_gt 0.1603
_refine_ls_wR_factor_ref 0.1854
_reflns_number_gt 5899
_reflns_number_total 8745
_reflns_threshold_expression >2sigma(I)
_cod_data_source_file ic050002qsi20050224_104410_2.cif
_cod_data_source_block mk101
_cod_database_code 4309028

loop_
_symmetry_equiv_pos_as_xyz
'x, y, z'
'-x, y+1/2, -z+1/2'
'-x, -y, -z'
'x, -y-1/2, z-1/2'

loop_
_atom_site_label
_atom_site_type_symbol
_atom_site_fract_x
_atom_site_fract_y
_atom_site_fract_z
_atom_site_U_iso_or_equiv
_atom_site_adp_type
_atom_site_occupancy
_atom_site_symmetry_multiplicity
_atom_site_calc_flag
_atom_site_refinement_flags
_atom_site_disorder_assembly
_atom_site_disorder_group
Ru Ru 0.83657(4) 0.130994(13) 0.39161(2) 0.02318(13) Uani 1 1 d . . .
Cl1 Cl 0.9277(2) -0.05645(5) 0.27900(10) 0.0530(4) Uani 1 1 d . . .
Cl2 Cl 1.21528(14) 0.23493(5) 0.57304(9) 0.0396(3) Uani 1 1 d . . .
N1 N 1.0286(4) 0.09935(13) 0.4471(2) 0.0235(8) Uani 1 1 d . . .
N2 N 0.7688(4) 0.05516(13) 0.4109(3) 0.0243(8) Uani 1 1 d . . .
N3 N 0.9081(4) 0.12009(14) 0.2718(3) 0.0279(9) Uani 1 1 d . . .
N4 N 0.9228(4) 0.20178(14) 0.3710(3) 0.0268(8) Uani 1 1 d . . .
N5 N 0.7642(4) 0.14897(14) 0.5091(3) 0.0259(8) Uani 1 1 d . . .
N6 N 0.6429(4) 0.16874(14) 0.3484(3) 0.0269(8) Uani 1 1 d . . .
C1 C 0.9205(5) 0.24200(17) 0.4242(3) 0.0299(11) Uani 1 1 d . . .
H1 H 0.8849 0.2379 0.4791 0.036 Uiso 1 1 calc R . .
C2 C 0.9692(6) 0.28982(18) 0.4013(4) 0.0347(12) Uani 1 1 d . . .
H2 H 0.9679 0.3177 0.4406 0.042 Uiso 1 1 calc R . .
C3 C 1.0184(6) 0.29612(18) 0.3224(4) 0.0358(12) Uani 1 1 d . . .
H3 H 1.0513 0.3285 0.3060 0.043 Uiso 1 1 calc R . .
C4 C 1.0204(6) 0.25490(19) 0.2657(4) 0.0336(11) Uani 1 1 d . . .
H4 H 1.0545 0.2588 0.2103 0.040 Uiso 1 1 calc R . .
C5 C 0.9718(5) 0.20789(17) 0.2916(3) 0.0280(10) Uani 1 1 d . . .
C6 C 0.9739(5) 0.16129(18) 0.2389(3) 0.0308(11) Uani 1 1 d . . .
C7 C 1.0397(7) 0.1576(2) 0.1625(4) 0.0492(15) Uani 1 1 d . . .
H7 H 1.0838 0.1865 0.1397 0.059 Uiso 1 1 calc R . .
C8 C 1.0395(8) 0.1113(2) 0.1206(4) 0.0597(19) Uani 1 1 d . . .
H8 H 1.0832 0.1082 0.0681 0.072 Uiso 1 1 calc R . .
C9 C 0.9765(7) 0.0698(2) 0.1544(4) 0.0465(15) Uani 1 1 d . . .
H9 H 0.9776 0.0375 0.1265 0.056 Uiso 1 1 calc R . .
C10 C 0.9116(6) 0.07566(18) 0.2293(3) 0.0343(11) Uani 1 1 d . . .
H10 H 0.8671 0.0469 0.2522 0.041 Uiso 1 1 calc R . .
C11 C 0.5922(6) 0.17837(18) 0.2631(3) 0.0324(11) Uani 1 1 d . . .
H11 H 0.6416 0.1639 0.2185 0.039 Uiso 1 1 calc R . .
C12 C 0.4701(6) 0.2088(2) 0.2386(4) 0.0409(13) Uani 1 1 d . . .
H12 H 0.4369 0.2155 0.1782 0.049 Uiso 1 1 calc R . .
C13 C 0.3974(6) 0.2293(2) 0.3039(4) 0.0456(14) Uani 1 1 d . . .
H13 H 0.3133 0.2501 0.2887 0.055 Uiso 1 1 calc R . .
C14 C 0.4481(6) 0.2192(2) 0.3908(4) 0.0421(13) Uani 1 1 d . . .
H14 H 0.3984 0.2326 0.4360 0.051 Uiso 1 1 calc R . .
C15 C 0.5729(5) 0.18898(17) 0.4123(3) 0.0301(11) Uani 1 1 d . . .
C16 C 0.6389(5) 0.17697(17) 0.5029(3) 0.0308(11) Uani 1 1 d . . .
C17 C 0.5793(6) 0.19152(19) 0.5780(4) 0.0361(12) Uani 1 1 d . . .
H17 H 0.4925 0.2116 0.5725 0.043 Uiso 1 1 calc R . .
C18 C 0.6463(6) 0.1768(2) 0.6603(4) 0.0404(13) Uani 1 1 d . . .
H18 H 0.6064 0.1862 0.7120 0.049 Uiso 1 1 calc R . .
C19 C 0.7731(6) 0.14790(19) 0.6656(3) 0.0336(11) Uani 1 1 d . . .
H19 H 0.8213 0.1369 0.7213 0.040 Uiso 1 1 calc R . .
C20 C 0.8288(5) 0.13519(17) 0.5895(3) 0.0287(10) Uani 1 1 d . . .
H20 H 0.9168 0.1158 0.5942 0.034 Uiso 1 1 calc R . .
C21 C 0.6319(5) 0.03091(17) 0.3881(3) 0.0261(10) Uani 1 1 d . . .
C22 C 0.5182(6) 0.05718(18) 0.3359(4) 0.0342(11) Uani 1 1 d . . .
H22 H 0.5355 0.0905 0.3156 0.041 Uiso 1 1 calc R . .
C23 C 0.3825(6) 0.03519(19) 0.3137(4) 0.0369(12) Uani 1 1 d . . .
H23 H 0.3068 0.0538 0.2790 0.044 Uiso 1 1 calc R . .
C24 C 0.3540(5) -0.01348(18) 0.3411(3) 0.0327(11) Uani 1 1 d . . .
H24 H 0.2597 -0.0282 0.3254 0.039 Uiso 1 1 calc R . .
C25 C 0.4630(5) -0.04025(18) 0.3911(3) 0.0311(11) Uani 1 1 d . . .
H25 H 0.4429 -0.0736 0.4099 0.037 Uiso 1 1 calc R . .
C26 C 0.6050(5) -0.01948(16) 0.4155(3) 0.0242(9) Uani 1 1 d . . .
C27 C 0.7225(5) -0.04811(16) 0.4650(3) 0.0237(9) Uani 1 1 d . . .
C28 C 0.8587(5) -0.02380(16) 0.4823(3) 0.0226(9) Uani 1 1 d . . .
C29 C 0.8765(5) 0.02709(16) 0.4539(3) 0.0225(9) Uani 1 1 d . . .
C30 C 1.0203(5) 0.05035(16) 0.4730(3) 0.0219(9) Uani 1 1 d . . .
C31 C 1.1621(5) 0.12212(17) 0.4630(3) 0.0280(10) Uani 1 1 d . . .
H31 H 1.1711 0.1562 0.4439 0.034 Uiso 1 1 calc R . .
C32 C 1.2851(5) 0.09822(17) 0.5055(3) 0.0274(10) Uani 1 1 d . . .
H32 H 1.3760 0.1159 0.5149 0.033 Uiso 1 1 calc R . .
O33 O 0.6929(6) -0.1460(2) 0.2863(3) 0.0747(14) Uani 1 1 d . . .
N34 N 0.6668(16) 0.3121(5) 0.5301(11) 0.086(4) Uani 0.50 1 d P . .
C35 C 0.539(3) 0.3269(9) 0.4972(15) 0.110(7) Uiso 0.50 1 d P . .
C36 O 0.3406(11) 0.3424(3) 0.4919(6) 0.062(3) Uani 0.50 1 d P . .
N37 N 0.2167(12) 0.4821(4) 0.5151(7) 0.053(3) Uani 0.50 1 d P . .
C38 C 0.227(3) 0.5047(11) 0.5442(19) 0.125(10) Uiso 0.50 1 d P . .
C39 C 0.2518(17) 0.5973(11) 0.5534(15) 0.134(11) Uani 0.50 1 d P . .
N40 N 0.4013(15) 0.4837(4) 0.3610(7) 0.064(3) Uani 0.50 1 d P . .
C41 C 0.449(2) 0.5340(7) 0.3747(13) 0.088(5) Uiso 0.50 1 d P . .
C42 C 0.4264(15) 0.5894(6) 0.3949(8) 0.069(5) Uani 0.50 1 d P . .
C43 C 0.1187(19) 0.4120(4) 0.4175(8) 0.049(4) Uani 0.50 1 d P . .
C44 C 0.003(3) 0.4267(10) 0.4050(12) 0.126(12) Uani 0.50 1 d P . .
C45 C 0.4864(15) 0.6464(5) 0.6443(8) 0.052(3) Uani 0.50 1 d P . .

loop_
_atom_site_aniso_label
_atom_site_aniso_U_11
_atom_site_aniso_U_22
_atom_site_aniso_U_33
_atom_site_aniso_U_23
_atom_site_aniso_U_13
_atom_site_aniso_U_12
Ru 0.0223(2) 0.0195(2) 0.0278(2) 0.00129(14) 0.00354(14) 0.00068(14)
Cl1 0.0742(11) 0.0407(8) 0.0446(8) 0.0025(6) 0.0095(8) 0.0036(7)
Cl2 0.0307(7) 0.0457(7) 0.0415(7) -0.0151(6) 0.0021(6) 0.0051(5)
N1 0.023(2) 0.0198(18) 0.028(2) -0.0001(15) 0.0048(16) 0.0000(14)
N2 0.020(2) 0.0227(19) 0.030(2) -0.0007(15) 0.0033(16) -0.0002(15)
N3 0.029(2) 0.027(2) 0.028(2) 0.0032(16) 0.0032(17) 0.0029(16)
N4 0.022(2) 0.0234(19) 0.034(2) -0.0005(16) 0.0018(17) -0.0005(15)
N5 0.026(2) 0.0210(18) 0.031(2) -0.0008(16) 0.0037(17) -0.0017(15)
N6 0.024(2) 0.0203(19) 0.036(2) 0.0030(16) 0.0043(17) -0.0010(15)
C1 0.029(3) 0.025(2) 0.035(3) 0.000(2) 0.003(2) 0.0010(19)
C2 0.031(3) 0.023(2) 0.048(3) -0.001(2) 0.000(2) 0.000(2)
C3 0.030(3) 0.022(2) 0.054(3) 0.008(2) 0.003(2) -0.004(2)
C4 0.028(3) 0.034(3) 0.039(3) 0.009(2) 0.007(2) 0.001(2)
C5 0.023(2) 0.027(2) 0.035(3) 0.0041(19) 0.006(2) 0.0029(18)
C6 0.028(3) 0.029(3) 0.035(3) 0.005(2) 0.004(2) 0.0006(19)
C7 0.064(4) 0.039(3) 0.051(4) 0.002(3) 0.031(3) -0.003(3)
C8 0.087(5) 0.050(4) 0.052(4) -0.002(3) 0.043(4) 0.003(3)
C9 0.066(4) 0.037(3) 0.042(3) -0.009(2) 0.026(3) -0.001(3)
C10 0.039(3) 0.027(3) 0.037(3) -0.001(2) 0.008(2) -0.003(2)
C11 0.033(3) 0.028(2) 0.037(3) 0.007(2) 0.006(2) -0.001(2)
C12 0.033(3) 0.043(3) 0.044(3) 0.009(2) -0.004(2) 0.001(2)
C13 0.032(3) 0.048(3) 0.057(4) 0.012(3) 0.004(3) 0.015(2)
C14 0.033(3) 0.041(3) 0.054(4) 0.002(3) 0.012(3) 0.009(2)
C15 0.025(3) 0.024(2) 0.042(3) 0.000(2) 0.006(2) -0.0035(19)
C16 0.026(3) 0.023(2) 0.044(3) -0.003(2) 0.009(2) -0.0041(18)
C17 0.029(3) 0.035(3) 0.047(3) -0.007(2) 0.011(2) 0.001(2)
C18 0.039(3) 0.043(3) 0.042(3) -0.011(2) 0.017(3) -0.005(2)
C19 0.037(3) 0.032(3) 0.032(3) -0.004(2) 0.003(2) -0.009(2)
C20 0.028(3) 0.026(2) 0.032(3) 0.0009(19) 0.005(2) -0.0066(19)
C21 0.022(2) 0.025(2) 0.032(3) -0.0032(19) 0.0040(19) -0.0005(18)
C22 0.030(3) 0.026(2) 0.044(3) 0.001(2) -0.006(2) 0.000(2)
C23 0.027(3) 0.032(3) 0.049(3) 0.002(2) -0.006(2) 0.001(2)
C24 0.024(3) 0.029(3) 0.044(3) -0.002(2) 0.001(2) -0.0037(19)
C25 0.027(3) 0.028(2) 0.039(3) -0.003(2) 0.005(2) -0.0040(19)
C26 0.020(2) 0.025(2) 0.028(2) -0.0008(18) 0.0028(19) -0.0004(17)
C27 0.018(2) 0.024(2) 0.030(2) -0.0032(18) 0.0072(19) -0.0030(17)
C28 0.025(2) 0.020(2) 0.024(2) 0.0005(17) 0.0045(18) 0.0006(17)
C29 0.022(2) 0.024(2) 0.022(2) 0.0015(17) 0.0039(18) 0.0005(17)
C30 0.021(2) 0.022(2) 0.023(2) 0.0008(17) 0.0073(18) -0.0019(17)
C31 0.026(3) 0.024(2) 0.035(3) 0.0016(19) 0.008(2) -0.0043(18)
C32 0.017(2) 0.030(2) 0.035(3) 0.0019(19) 0.007(2) -0.0055(18)
O33 0.070(4) 0.087(4) 0.069(3) 0.016(3) 0.017(3) -0.001(3)
N34 0.072(9) 0.077(9) 0.120(12) -0.023(8) 0.058(9) -0.002(7)
C36 0.088(7) 0.027(4) 0.061(6) -0.006(4) -0.024(5) 0.003(4)
N37 0.061(7) 0.051(6) 0.043(6) 0.017(5) -0.004(5) -0.022(5)
C39 0.033(8) 0.25(3) 0.126(17) -0.126(19) 0.027(10) -0.010(12)
N40 0.110(10) 0.043(6) 0.037(6) 0.012(4) 0.008(6) -0.006(6)
C42 0.057(8) 0.110(12) 0.033(6) 0.055(7) -0.016(6) -0.045(8)
C43 0.105(12) 0.023(5) 0.026(6) 0.007(4) 0.027(8) -0.011(7)
C44 0.18(2) 0.15(2) 0.052(11) -0.021(12) 0.052(15) -0.15(2)
C45 0.061(8) 0.061(7) 0.035(6) -0.026(6) 0.013(6) -0.005(6)

loop_
_atom_type_symbol
_atom_type_description
_atom_type_scat_dispersion_real
_atom_type_scat_dispersion_imag
_atom_type_scat_source
C C 0.0033 0.0016 'International Tables Vol C Tables 4.2.6.8 and 6.1.1.4'
H H 0.0000 0.0000 'International Tables Vol C Tables 4.2.6.8 and 6.1.1.4'
Ru Ru -1.2594 0.8363 'International Tables Vol C Tables 4.2.6.8 and 6.1.1.4'
Cl Cl 0.1484 0.1585 'International Tables Vol C Tables 4.2.6.8 and 6.1.1.4'
N N 0.0061 0.0033 'International Tables Vol C Tables 4.2.6.8 and 6.1.1.4'
O O 0.0106 0.0060 'International Tables Vol C Tables 4.2.6.8 and 6.1.1.4'

loop_
_geom_angle_atom_site_label_1
_geom_angle_atom_site_label_2
_geom_angle_atom_site_label_3
_geom_angle
_geom_angle_site_symmetry_1
_geom_angle_site_symmetry_3
_geom_angle_publ_flag
N1 Ru N3 87.10(15) . . ?
N1 Ru N5 95.48(15) . . ?
N4 Ru N5 174.72(14) . . ?
N1 Ru N4 95.95(15) . . ?
N3 Ru N4 79.17(15) . . ?
N5 Ru N4 95.97(15) . . ?
N1 Ru N6 173.09(15) . . ?
N3 Ru N6 98.58(16) . . ?
N5 Ru N6 78.54(16) . . ?
N4 Ru N6 81.37(15) . . ?
N1 Ru N2 79.13(14) . . ?
N3 Ru N2 97.43(15) . . ?
N5 Ru N2 87.59(14) . . ?
N4 Ru N2 174.21(14) . . ?
N6 Ru N2 103.86(14) . . ?
C1 N4 C5 119.0(4) . . ?
C1 N4 Ru 125.5(3) . . ?
C5 N4 Ru 115.1(3) . . ?
C10 N3 C6 118.1(4) . . ?
C10 N3 Ru 126.0(3) . . ?
C6 N3 Ru 115.5(3) . . ?
C11 N6 C15 119.5(4) . . ?
C11 N6 Ru 124.5(3) . . ?
C15 N6 Ru 115.6(3) . . ?
C20 N5 C16 118.3(4) . . ?
C20 N5 Ru 125.8(3) . . ?
C16 N5 Ru 115.9(3) . . ?
C30 N1 C31 117.0(4) . . ?
C30 N1 Ru 115.6(3) . . ?
C31 N1 Ru 127.4(3) . . ?
C29 N2 C21 116.6(4) . . ?
C29 N2 Ru 112.1(3) . . ?
C21 N2 Ru 131.3(3) . . ?
N4 C1 C2 121.8(5) . . ?
N4 C1 H1 119.1 . . ?
C2 C1 H1 119.1 . . ?
C3 C2 C1 119.5(5) . . ?
C3 C2 H2 120.3 . . ?
C1 C2 H2 120.3 . . ?
C2 C3 C4 119.7(4) . . ?
C2 C3 H3 120.2 . . ?
C4 C3 H3 120.2 . . ?
C3 C4 C5 118.8(5) . . ?
C3 C4 H4 120.6 . . ?
C5 C4 H4 120.6 . . ?
N4 C5 C4 121.2(4) . . ?
N4 C5 C6 115.0(4) . . ?
C4 C5 C6 123.7(4) . . ?
N3 C6 C7 121.2(5) . . ?
N3 C6 C5 114.7(4) . . ?
C7 C6 C5 124.1(5) . . ?
C8 C7 C6 118.8(5) . . ?
C8 C7 H7 120.6 . . ?
C6 C7 H7 120.6 . . ?
C7 C8 C9 120.1(5) . . ?
C7 C8 H8 119.9 . . ?
C9 C8 H8 119.9 . . ?
C10 C9 C8 118.7(5) . . ?
C10 C9 H9 120.6 . . ?
C8 C9 H9 120.7 . . ?
N3 C10 C9 123.1(5) . . ?
N3 C10 H10 118.4 . . ?
C9 C10 H10 118.4 . . ?
N6 C11 C12 121.8(5) . . ?
N6 C11 H11 119.1 . . ?
C12 C11 H11 119.1 . . ?
C11 C12 C13 118.8(5) . . ?
C11 C12 H12 120.6 . . ?
C13 C12 H12 120.6 . . ?
C14 C13 C12 119.4(5) . . ?
C14 C13 H13 120.3 . . ?
C12 C13 H13 120.3 . . ?
C13 C14 C15 119.8(5) . . ?
C13 C14 H14 120.1 . . ?
C15 C14 H14 120.1 . . ?
N6 C15 C14 120.7(5) . . ?
N6 C15 C16 115.0(4) . . ?
C14 C15 C16 124.3(5) . . ?
N5 C16 C17 121.1(5) . . ?
N5 C16 C15 114.7(4) . . ?
C17 C16 C15 124.2(5) . . ?
C18 C17 C16 119.9(5) . . ?
C18 C17 H17 120.0 . . ?
C16 C17 H17 120.0 . . ?
C17 C18 C19 118.3(5) . . ?
C17 C18 H18 120.8 . . ?
C19 C18 H18 120.8 . . ?
C20 C19 C18 119.4(5) . . ?
C20 C19 H19 120.3 . . ?
C18 C19 H19 120.3 . . ?
N5 C20 C19 122.8(5) . . ?
N5 C20 H20 118.6 . . ?
C19 C20 H20 118.6 . . ?
C22 C21 N2 119.1(4) . . ?
C22 C21 C26 118.6(4) . . ?
N2 C21 C26 122.3(4) . . ?
C23 C22 C21 120.8(5) . . ?
C23 C22 H22 119.6 . . ?
C21 C22 H22 119.6 . . ?
C22 C23 C24 121.2(5) . . ?
C22 C23 H23 119.4 . . ?
C24 C23 H23 119.4 . . ?
C25 C24 C23 119.4(5) . . ?
C25 C24 H24 120.3 . . ?
C23 C24 H24 120.3 . . ?
C24 C25 C26 121.7(4) . . ?
C24 C25 H25 119.1 . . ?
C26 C25 H25 119.1 . . ?
C25 C26 C21 118.3(4) . . ?
C25 C26 C27 122.2(4) . . ?
C21 C26 C27 119.5(4) . . ?
C28 C27 C32 116.9(4) . 3_756 ?
C28 C27 C26 116.6(4) . . ?
C32 C27 C26 126.5(4) 3_756 . ?
C27 C28 C30 119.5(4) . 3_756 ?
C27 C28 C29 120.6(4) . . ?
C30 C28 C29 119.9(4) 3_756 . ?
N2 C29 C28 124.2(4) . . ?
N2 C29 C30 117.4(4) . . ?
C28 C29 C30 118.4(4) . . ?
N1 C30 C28 122.8(4) . 3_756 ?
N1 C30 C29 115.4(4) . . ?
C28 C30 C29 121.7(4) 3_756 . ?
N1 C31 C32 123.2(4) . . ?
N1 C31 H31 118.4 . . ?
C32 C31 H31 118.4 . . ?
C31 C32 C27 120.6(4) . 3_756 ?
C31 C32 H32 119.7 . . ?
C27 C32 H32 119.7 3_756 . ?

loop_
_geom_bond_atom_site_label_1
_geom_bond_atom_site_label_2
_geom_bond_distance
_geom_bond_site_symmetry_2
_geom_bond_publ_flag
Ru N1 2.029(4) . ?
Ru N3 2.053(4) . ?
Ru N5 2.058(4) . ?
Ru N4 2.064(4) . ?
Ru N6 2.066(4) . ?
Ru N2 2.122(4) . ?
N4 C1 1.337(6) . ?
N4 C5 1.362(6) . ?
N3 C10 1.339(6) . ?
N3 C6 1.370(6) . ?
N6 C11 1.349(6) . ?
N6 C15 1.352(6) . ?
N5 C20 1.340(6) . ?
N5 C16 1.360(6) . ?
N1 C30 1.353(5) . ?
N1 C31 1.357(6) . ?
N2 C29 1.334(6) . ?
N2 C21 1.411(6) . ?
C1 C2 1.396(7) . ?
C1 H1 0.9500 . ?
C2 C3 1.357(8) . ?
C2 H2 0.9500 . ?
C3 C4 1.390(7) . ?
C3 H3 0.9500 . ?
C4 C5 1.391(7) . ?
C4 H4 0.9500 . ?
C5 C6 1.469(7) . ?
C6 C7 1.393(7) . ?
C7 C8 1.375(9) . ?
C7 H7 0.9500 . ?
C8 C9 1.372(8) . ?
C8 H8 0.9500 . ?
C9 C10 1.373(7) . ?
C9 H9 0.9500 . ?
C10 H10 0.9500 . ?
C11 C12 1.388(7) . ?
C11 H11 0.9500 . ?
C12 C13 1.386(8) . ?
C12 H12 0.9500 . ?
C13 C14 1.373(8) . ?
C13 H13 0.9500 . ?
C14 C15 1.397(7) . ?
C14 H14 0.9500 . ?
C15 C16 1.470(7) . ?
C16 C17 1.393(7) . ?
C17 C18 1.380(8) . ?
C17 H17 0.9500 . ?
C18 C19 1.383(8) . ?
C18 H18 0.9500 . ?
C19 C20 1.378(7) . ?
C19 H19 0.9500 . ?
C20 H20 0.9500 . ?
C21 C22 1.407(7) . ?
C21 C26 1.422(6) . ?
C22 C23 1.375(7) . ?
C22 H22 0.9500 . ?
C23 C24 1.383(7) . ?
C23 H23 0.9500 . ?
C24 C25 1.368(7) . ?
C24 H24 0.9500 . ?
C25 C26 1.416(6) . ?
C25 H25 0.9500 . ?
C26 C27 1.443(6) . ?
C27 C28 1.399(6) . ?
C27 C32 1.398(6) 3_756 ?
C28 C30 1.408(6) 3_756 ?
C28 C29 1.423(6) . ?
C29 C30 1.449(6) . ?
C30 C28 1.408(6) 3_756 ?
C31 C32 1.376(7) . ?
C31 H31 0.9500 . ?
C32 C27 1.398(6) 3_756 ?
C32 H32 0.9500 . ?
